data_2234659
loop_
_publ_author_name
'Wang, Haixia'
'Lang, Yuehe'
'Wang, Shaohong'

_publ_section_title
;
 Chlorido[4-chloro-2-(pyridin-2-ylmethyliminomethyl)phenolato-\k^3^<i>N</i>,<i>N</i>',<i>O</i>]copper(II)
;
_journal_coeditor_code HG5195
_journal_issue 5
_journal_name_full 'Acta Crystallographica Section E'
_journal_page_first m540
_journal_paper_doi 10.1107/S1600536812013359
_journal_volume 68
_journal_year 2012
_chemical_formula_iupac '[Cu (C13 H10 Cl N2 O) Cl]'
_chemical_formula_moiety 'C13 H10 Cl2 Cu N2 O'
_chemical_formula_sum 'C13 H10 Cl2 Cu N2 O'
_chemical_formula_weight 344.67
_chemical_name_systematic
;
Chlorido[4-chloro-2-(pyridin-2-ylmethyliminomethyl)phenolato-
\k^3^<i>N</i>,<i>N</i>',<i>O</i>]copper(II)
;
_space_group_IT_number 61
_symmetry_cell_setting orthorhombic
_symmetry_space_group_name_Hall '-P 2ac 2ab'
_symmetry_space_group_name_H-M 'P b c a'
_atom_sites_solution_hydrogens geom
_atom_sites_solution_primary direct
_atom_sites_solution_secondary difmap
_audit_creation_method SHELXL-97
_cell_angle_alpha 90.00
_cell_angle_beta 90.00
_cell_angle_gamma 90.00
_cell_formula_units_Z 8
_cell_length_a 7.7975(11)
_cell_length_b 13.638(2)
_cell_length_c 24.854(4)
_cell_measurement_reflns_used 1346
_cell_measurement_temperature 293(2)
_cell_measurement_theta_max 26.324
_cell_measurement_theta_min 2.761
_cell_volume 2643.0(7)
_computing_cell_refinement 'SAINT-Plus (Bruker, 2001)'
_computing_data_collection 'APEX2 (Bruker, 2004)'
_computing_data_reduction 'SAINT-Plus (Bruker, 2001)'
_computing_molecular_graphics 'SHELXTL (Sheldrick, 2008<i>b</i>)'
_computing_publication_material 'SHELXTL (Sheldrick, 2008<i>b</i>)'
_computing_structure_refinement 'SHELXL97 (Sheldrick, 2008<i>b</i>)'
_computing_structure_solution 'SHELXS97 (Sheldrick, 2008<i>b</i>)'
_diffrn_ambient_temperature 293(2)
_diffrn_measured_fraction_theta_full 1.000
_diffrn_measured_fraction_theta_max 1.000
_diffrn_measurement_device_type 'Bruker APEXII'
_diffrn_measurement_method '\f and \w scans'
_diffrn_radiation_monochromator graphite
_diffrn_radiation_source 'fine-focus sealed tube'
_diffrn_radiation_type MoK\a
_diffrn_radiation_wavelength 0.71073
_diffrn_reflns_av_R_equivalents 0.0533
_diffrn_reflns_av_sigmaI/netI 0.0376
_diffrn_reflns_limit_h_max 9
_diffrn_reflns_limit_h_min -9
_diffrn_reflns_limit_k_max 16
_diffrn_reflns_limit_k_min -14
_diffrn_reflns_limit_l_max 29
_diffrn_reflns_limit_l_min -27
_diffrn_reflns_number 12098
_diffrn_reflns_theta_full 25.00
_diffrn_reflns_theta_max 25.00
_diffrn_reflns_theta_min 1.64
_diffrn_standards_decay_% 0
_diffrn_standards_interval_count 0
_diffrn_standards_interval_time 0
_diffrn_standards_number 0
_exptl_absorpt_coefficient_mu 2.047
_exptl_absorpt_correction_T_max 0.8372
_exptl_absorpt_correction_T_min 0.7488
_exptl_absorpt_correction_type multi-scan
_exptl_absorpt_process_details '(SADABS; Sheldrick, 2008<i>a</i>)'
_exptl_crystal_colour blue
_exptl_crystal_density_diffrn 1.732
_exptl_crystal_density_method 'not measured'
_exptl_crystal_description block
_exptl_crystal_F_000 1384
_exptl_crystal_size_max 0.15
_exptl_crystal_size_mid 0.12
_exptl_crystal_size_min 0.09
_refine_diff_density_max 0.293
_refine_diff_density_min -0.326
_refine_ls_extinction_method none
_refine_ls_goodness_of_fit_ref 1.020
_refine_ls_hydrogen_treatment constr
_refine_ls_matrix_type full
_refine_ls_number_parameters 172
_refine_ls_number_reflns 2325
_refine_ls_number_restraints 0
_refine_ls_restrained_S_all 1.020
_refine_ls_R_factor_all 0.0684
_refine_ls_R_factor_gt 0.0381
_refine_ls_shift/su_max 0.006
_refine_ls_shift/su_mean 0.001
_refine_ls_structure_factor_coef Fsqd
_refine_ls_weighting_details 'calc w=1/[\s^2^(Fo^2^)+(0.0418P)^2^+1.4463P] where P=(Fo^2^+2Fc^2^)/3'
_refine_ls_weighting_scheme calc
_refine_ls_wR_factor_gt 0.0825
_refine_ls_wR_factor_ref 0.0975
_reflns_number_gt 1580
_reflns_number_total 2325
_reflns_threshold_expression I>2sigma(I)
_cod_data_source_file hg5195.cif
_cod_data_source_block I
_cod_original_cell_volume 2643.1(7)
_cod_database_code 2234659
_cod_database_fobs_code 2234659

loop_
_symmetry_equiv_pos_as_xyz
'x, y, z'
'-x+1/2, -y, z+1/2'
'-x, y+1/2, -z+1/2'
'x+1/2, -y+1/2, -z'
'-x, -y, -z'
'x-1/2, y, -z-1/2'
'x, -y-1/2, z-1/2'
'-x-1/2, y-1/2, z'

loop_
_atom_site_type_symbol
_atom_site_label
_atom_site_fract_x
_atom_site_fract_y
_atom_site_fract_z
_atom_site_U_iso_or_equiv
_atom_site_adp_type
_atom_site_calc_flag
_atom_site_refinement_flags
_atom_site_occupancy
_atom_site_symmetry_multiplicity
Cu Cu1 0.10863(6) 0.97468(3) 0.248134(18) 0.03844(17) Uani d . 1 1
Cl Cl1 0.43484(19) 0.64978(10) 0.45552(5) 0.0755(4) Uani d . 1 1
Cl Cl2 -0.09768(12) 1.09117(7) 0.25915(4) 0.0441(3) Uani d . 1 1
O O1 0.1221(4) 0.9585(2) 0.32421(11) 0.0504(8) Uani d . 1 1
N N1 0.2305(4) 0.8517(2) 0.23433(11) 0.0349(7) Uani d . 1 1
N N2 0.1071(4) 0.9820(2) 0.16720(13) 0.0407(8) Uani d . 1 1
C C1 0.2746(5) 0.8043(3) 0.32695(15) 0.0358(9) Uani d . 1 1
C C2 0.1939(5) 0.8871(3) 0.35062(16) 0.0399(10) Uani d . 1 1
C C3 0.1894(6) 0.8900(3) 0.40777(17) 0.0524(12) Uani d . 1 1
H H3 0.1355 0.9426 0.4246 0.063 Uiso calc R 1 1
C C4 0.2610(6) 0.8186(3) 0.43873(17) 0.0564(12) Uani d . 1 1
H H4 0.2573 0.8231 0.4760 0.068 Uiso calc R 1 1
C C5 0.3394(5) 0.7391(3) 0.41436(17) 0.0472(11) Uani d . 1 1
C C6 0.3446(5) 0.7312(3) 0.36013(16) 0.0414(10) Uani d . 1 1
H H6 0.3953 0.6764 0.3446 0.050 Uiso calc R 1 1
C C7 0.2900(5) 0.7931(3) 0.27008(15) 0.0343(9) Uani d . 1 1
H H7 0.3488 0.7381 0.2578 0.041 Uiso calc R 1 1
C C8 0.1920(5) 0.9084(3) 0.14267(15) 0.0392(10) Uani d . 1 1
C C9 0.2162(6) 0.9091(3) 0.08752(17) 0.0544(12) Uani d . 1 1
H H9 0.2736 0.8576 0.0709 0.065 Uiso calc R 1 1
C C10 0.1555(6) 0.9855(4) 0.05748(19) 0.0655(14) Uani d . 1 1
H H10 0.1727 0.9868 0.0205 0.079 Uiso calc R 1 1
C C11 0.0687(6) 1.0606(4) 0.08264(19) 0.0646(13) Uani d . 1 1
H H11 0.0268 1.1134 0.0630 0.077 Uiso calc R 1 1
C C12 0.0453(6) 1.0559(3) 0.13728(17) 0.0535(12) Uani d . 1 1
H H12 -0.0157 1.1057 0.1542 0.064 Uiso calc R 1 1
C C13 0.2559(5) 0.8271(3) 0.17772(14) 0.0407(10) Uani d . 1 1
H H13A 0.1948 0.7671 0.1693 0.049 Uiso calc R 1 1
H H13B 0.3770 0.8163 0.1709 0.049 Uiso calc R 1 1

loop_
_atom_site_aniso_label
_atom_site_aniso_U_11
_atom_site_aniso_U_22
_atom_site_aniso_U_33
_atom_site_aniso_U_12
_atom_site_aniso_U_13
_atom_site_aniso_U_23
Cu1 0.0423(3) 0.0278(3) 0.0452(3) 0.0030(2) 0.0022(3) -0.0004(2)
Cl1 0.1064(11) 0.0612(8) 0.0589(7) 0.0109(8) -0.0199(7) 0.0129(6)
Cl2 0.0358(5) 0.0300(5) 0.0665(7) 0.0016(4) 0.0006(5) -0.0014(5)
O1 0.065(2) 0.0367(17) 0.0496(17) 0.0140(15) 0.0072(15) 0.0007(14)
N1 0.0397(19) 0.0258(17) 0.0392(18) -0.0030(15) 0.0042(15) -0.0022(14)
N2 0.040(2) 0.0336(19) 0.0484(19) -0.0033(17) -0.0025(16) 0.0041(16)
C1 0.034(2) 0.028(2) 0.045(2) -0.0045(17) 0.0006(18) -0.0028(18)
C2 0.041(2) 0.032(2) 0.047(2) -0.0053(19) 0.004(2) -0.0024(19)
C3 0.065(3) 0.044(3) 0.048(3) 0.007(2) 0.006(2) -0.007(2)
C4 0.070(3) 0.058(3) 0.042(2) -0.005(3) 0.002(2) -0.003(2)
C5 0.052(3) 0.041(3) 0.048(3) -0.003(2) -0.004(2) 0.003(2)
C6 0.044(3) 0.030(2) 0.050(3) -0.0025(18) -0.0013(19) -0.003(2)
C7 0.031(2) 0.024(2) 0.048(2) -0.0001(17) 0.0022(18) -0.0048(18)
C8 0.038(2) 0.035(2) 0.044(2) -0.0071(19) -0.0029(19) 0.000(2)
C9 0.063(3) 0.051(3) 0.049(3) 0.000(2) 0.000(2) -0.002(2)
C10 0.078(4) 0.074(4) 0.045(3) -0.004(3) -0.005(2) 0.009(3)
C11 0.074(4) 0.060(3) 0.059(3) 0.002(3) -0.008(3) 0.016(3)
C12 0.057(3) 0.045(3) 0.058(3) 0.001(2) -0.001(2) 0.004(2)
C13 0.044(3) 0.036(2) 0.042(2) 0.0012(19) 0.001(2) -0.0045(18)

loop_
_atom_type_symbol
_atom_type_description
_atom_type_scat_dispersion_real
_atom_type_scat_dispersion_imag
_atom_type_scat_source
C C 0.0033 0.0016 'International Tables Vol C Tables 4.2.6.8 and 6.1.1.4'
H H 0.0000 0.0000 'International Tables Vol C Tables 4.2.6.8 and 6.1.1.4'
N N 0.0061 0.0033 'International Tables Vol C Tables 4.2.6.8 and 6.1.1.4'
O O 0.0106 0.0060 'International Tables Vol C Tables 4.2.6.8 and 6.1.1.4'
Cl Cl 0.1484 0.1585 'International Tables Vol C Tables 4.2.6.8 and 6.1.1.4'
Cu Cu 0.3201 1.2651 'International Tables Vol C Tables 4.2.6.8 and 6.1.1.4'

loop_
_geom_angle_atom_site_label_1
_geom_angle_atom_site_label_2
_geom_angle_atom_site_label_3
_geom_angle
O1 Cu1 N1 92.74(12)
O1 Cu1 N2 175.25(13)
N1 Cu1 N2 82.55(13)
O1 Cu1 Cl2 90.03(9)
N1 Cu1 Cl2 164.03(10)
N2 Cu1 Cl2 94.67(10)
C2 O1 Cu1 127.7(3)
C7 N1 C13 118.4(3)
C7 N1 Cu1 126.0(3)
C13 N1 Cu1 115.6(2)
C12 N2 C8 119.0(4)
C12 N2 Cu1 126.4(3)
C8 N2 Cu1 114.3(3)
C6 C1 C2 119.6(4)
C6 C1 C7 118.2(4)
C2 C1 C7 122.2(3)
O1 C2 C1 125.2(4)
O1 C2 C3 118.2(4)
C1 C2 C3 116.5(4)
C4 C3 C2 122.3(4)
C4 C3 H3 118.8
C2 C3 H3 118.8
C3 C4 C5 119.6(4)
C3 C4 H4 120.2
C5 C4 H4 120.2
C6 C5 C4 120.8(4)
C6 C5 Cl1 120.8(3)
C4 C5 Cl1 118.4(3)
C5 C6 C1 121.1(4)
C5 C6 H6 119.4
C1 C6 H6 119.4
N1 C7 C1 126.1(4)
N1 C7 H7 117.0
C1 C7 H7 117.0
N2 C8 C9 120.6(4)
N2 C8 C13 116.9(3)
C9 C8 C13 122.5(4)
C10 C9 C8 120.0(4)
C10 C9 H9 120.0
C8 C9 H9 120.0
C9 C10 C11 119.3(5)
C9 C10 H10 120.4
C11 C10 H10 120.4
C12 C11 C10 118.7(5)
C12 C11 H11 120.7
C10 C11 H11 120.7
N2 C12 C11 122.4(4)
N2 C12 H12 118.8
C11 C12 H12 118.8
N1 C13 C8 110.2(3)
N1 C13 H13A 109.6
C8 C13 H13A 109.6
N1 C13 H13B 109.6
C8 C13 H13B 109.6
H13A C13 H13B 108.1

loop_
_geom_bond_atom_site_label_1
_geom_bond_atom_site_label_2
_geom_bond_distance
Cu1 O1 1.907(3)
Cu1 N1 1.958(3)
Cu1 N2 2.014(3)
Cu1 Cl2 2.2775(11)
Cl1 C5 1.756(4)
O1 C2 1.300(4)
N1 C7 1.282(4)
N1 C13 1.460(4)
N2 C12 1.342(5)
N2 C8 1.348(5)
C1 C6 1.404(5)
C1 C2 1.421(5)
C1 C7 1.427(5)
C2 C3 1.422(5)
C3 C4 1.362(6)
C3 H3 0.9300
C4 C5 1.384(6)
C4 H4 0.9300
C5 C6 1.353(5)
C6 H6 0.9300
C7 H7 0.9300
C8 C9 1.383(5)
C8 C13 1.495(5)
C9 C10 1.367(6)
C9 H9 0.9300
C10 C11 1.377(6)
C10 H10 0.9300
C11 C12 1.372(6)
C11 H11 0.9300
C12 H12 0.9300
C13 H13A 0.9700
C13 H13B 0.9700
